data_4340029
loop_
_publ_author_name
'Meng, Chang-Yu'
'Chen, Hong'
'Wang, Peng'

_publ_section_title
;
 Syntheses, Structures, and Physical Properties of CsRE2Ag3Te5 (RE = Pr,
 Nd, Sm, Gd-Er) and RbRE2Ag3Te5 (RE = Sm, Gd-Dy).
;
_journal_issue 13
_journal_name_full 'Inorganic chemistry'
_journal_page_first 6893
_journal_page_last 6903
_journal_paper_doi 10.1021/ic5007132
_journal_volume 53
_journal_year 2014
_chemical_formula_moiety 'Ag1.20 Rb0.40 Sm0.80 Te2'
_chemical_formula_sum 'Ag1.2 Rb0.4 Sm0.8 Te2'
_chemical_formula_weight 539.11
_chemical_name_systematic
; 
 ? 
;
_space_group_IT_number 63
_symmetry_cell_setting orthorhombic
_symmetry_space_group_name_Hall '-C 2c 2'
_symmetry_space_group_name_H-M 'C m c m'
_atom_sites_solution_primary direct
_atom_sites_solution_secondary difmap
_audit_creation_method SHELXL-97
_cell_angle_alpha 90.00
_cell_angle_beta 90.00
_cell_angle_gamma 90.00
_cell_formula_units_Z 10
_cell_length_a 4.568(2)
_cell_length_b 16.027(8)
_cell_length_c 18.453(9)
_cell_measurement_reflns_used 912
_cell_measurement_temperature 293(2)
_cell_measurement_theta_max 27.4603
_cell_measurement_theta_min 2.2072
_cell_volume 1351.0(11)
_computing_cell_refinement 'CrystalClear (Rigaku Inc., 2007)'
_computing_data_collection 'CrystalClear (Rigaku Inc., 2007)'
_computing_data_reduction 'CrystalClear (Rigaku Inc., 2007)'
_computing_molecular_graphics 'Bruker SHELXTL'
_computing_publication_material 'Bruker SHELXTL'
_computing_structure_refinement 'SHELXL-97 (Sheldrick, 1997)'
_computing_structure_solution 'SHELXS-97 (Sheldrick, 1990)'
_diffrn_ambient_temperature 293(2)
_diffrn_detector_area_resol_mean 13.6612
_diffrn_measured_fraction_theta_full 0.996
_diffrn_measured_fraction_theta_max 0.996
_diffrn_measurement_device_type SCXMini
_diffrn_measurement_method CCD_Profile_fitting
_diffrn_radiation_monochromator graphite
_diffrn_radiation_source 'fine-focus sealed tube'
_diffrn_radiation_type MoK\a
_diffrn_radiation_wavelength 0.71073
_diffrn_reflns_av_R_equivalents 0.0394
_diffrn_reflns_av_sigmaI/netI 0.0217
_diffrn_reflns_limit_h_max 5
_diffrn_reflns_limit_h_min -5
_diffrn_reflns_limit_k_max 18
_diffrn_reflns_limit_k_min -18
_diffrn_reflns_limit_l_max 21
_diffrn_reflns_limit_l_min -17
_diffrn_reflns_number 4271
_diffrn_reflns_theta_full 24.99
_diffrn_reflns_theta_max 24.99
_diffrn_reflns_theta_min 2.54
_exptl_absorpt_coefficient_mu 26.940
_exptl_absorpt_correction_T_max 1.0000
_exptl_absorpt_correction_T_min 0.2683
_exptl_absorpt_correction_type multi-scan
_exptl_crystal_colour 'silvery white'
_exptl_crystal_density_diffrn 6.627
_exptl_crystal_density_method 'not measured'
_exptl_crystal_description chunk
_exptl_crystal_F_000 2248
_exptl_crystal_size_max 0.14
_exptl_crystal_size_mid 0.12
_exptl_crystal_size_min 0.10
_refine_diff_density_max 1.224
_refine_diff_density_min -1.029
_refine_diff_density_rms 0.260
_refine_ls_extinction_coef 0.00071(6)
_refine_ls_extinction_expression Fc^*^=kFc[1+0.001xFc^2^\l^3^/sin(2\q)]^-1/4^
_refine_ls_extinction_method SHELXL
_refine_ls_goodness_of_fit_ref 1.180
_refine_ls_matrix_type full
_refine_ls_number_parameters 38
_refine_ls_number_reflns 699
_refine_ls_number_restraints 0
_refine_ls_restrained_S_all 1.180
_refine_ls_R_factor_all 0.0234
_refine_ls_R_factor_gt 0.0229
_refine_ls_shift/su_max 0.001
_refine_ls_shift/su_mean 0.000
_refine_ls_structure_factor_coef Fsqd
_refine_ls_weighting_details 'calc w=1/[\s^2^(Fo^2^)+(0.0320P)^2^+17.4613P] where P=(Fo^2^+2Fc^2^)/3'
_refine_ls_weighting_scheme calc
_refine_ls_wR_factor_gt 0.0602
_refine_ls_wR_factor_ref 0.0605
_reflns_number_gt 690
_reflns_number_total 699
_reflns_threshold_expression >2sigma(I)
_cod_data_source_file ic5007132_si_002.cif
_cod_data_source_block RbSm2Ag3Te5
_cod_depositor_comments
;
The following automatic conversions were performed:

'_symmetry_cell_setting' value 'Orthorhombic' changed to
'orthorhombic' according to
/usr/data/users/saulius/crontab/automatic-downloads/rss-feeds/ACS/lib/dictionaries/cif_core.dic
dictionary named 'cif_core.dic' version 2.4.2 from
2011-04-26.

'_exptl_absorpt_correction_type' value 'Multi-scan'
changed to 'multi-scan' according to
/usr/data/users/saulius/crontab/automatic-downloads/rss-feeds/ACS/lib/dictionaries/cif_core.dic
dictionary named 'cif_core.dic' version 2.4.2 from 2011-04-26.

Automatic conversion script
Id: cif_fix_values 2281 2013-09-26 08:29:07Z andrius 

 Adding full bibliography for 4340029--4340040.cif.
;
_cod_original_cell_volume 1350.8(11)
_cod_original_sg_symbol_H-M Cmcm
_cod_original_formula_sum 'Ag1.20 Rb0.40 Sm0.80 Te2'
_cod_database_code 4340029

loop_
_symmetry_equiv_pos_as_xyz
'x, y, z'
'-x, -y, z+1/2'
'-x, y, -z+1/2'
'x, -y, -z'
'x+1/2, y+1/2, z'
'-x+1/2, -y+1/2, z+1/2'
'-x+1/2, y+1/2, -z+1/2'
'x+1/2, -y+1/2, -z'
'-x, -y, -z'
'x, y, -z-1/2'
'x, -y, z-1/2'
'-x, y, z'
'-x+1/2, -y+1/2, -z'
'x+1/2, y+1/2, -z-1/2'
'x+1/2, -y+1/2, z-1/2'
'-x+1/2, y+1/2, z'

loop_
_atom_site_label
_atom_site_type_symbol
_atom_site_fract_x
_atom_site_fract_y
_atom_site_fract_z
_atom_site_U_iso_or_equiv
_atom_site_adp_type
_atom_site_occupancy
_atom_site_symmetry_multiplicity
_atom_site_calc_flag
_atom_site_refinement_flags
Rb Rb 0.0000 0.44184(9) 0.2500 0.0235(3) Uani 1 4 d S
Sm Sm 0.0000 0.30942(3) 0.59452(2) 0.0123(2) Uani 1 2 d S
Te1 Te 0.0000 0.94049(4) 0.62257(3) 0.0136(2) Uani 1 2 d S
Te2 Te 0.0000 0.67368(4) 0.57337(3) 0.0117(2) Uani 1 2 d S
Te3 Te 0.0000 0.76099(5) 0.2500 0.0137(2) Uani 1 4 d S
Ag1 Ag 0.0000 0.16362(7) 0.2500 0.0237(3) Uani 1 4 d S
Ag2 Ag 0.0000 0.91417(5) 0.02931(4) 0.0217(2) Uani 1 2 d S

loop_
_atom_site_aniso_label
_atom_site_aniso_U_11
_atom_site_aniso_U_22
_atom_site_aniso_U_33
_atom_site_aniso_U_23
_atom_site_aniso_U_13
_atom_site_aniso_U_12
Rb 0.0219(7) 0.0245(7) 0.0240(7) 0.000 0.000 0.000
Sm 0.0098(3) 0.0158(3) 0.0111(3) 0.00019(18) 0.000 0.000
Te1 0.0139(3) 0.0128(3) 0.0140(3) 0.0005(2) 0.000 0.000
Te2 0.0088(3) 0.0144(3) 0.0121(3) -0.0006(2) 0.000 0.000
Te3 0.0125(4) 0.0184(5) 0.0103(4) 0.000 0.000 0.000
Ag1 0.0176(6) 0.0291(6) 0.0244(6) 0.000 0.000 0.000
Ag2 0.0194(4) 0.0212(4) 0.0245(4) 0.0024(3) 0.000 0.000

loop_
_atom_type_symbol
_atom_type_description
_atom_type_scat_dispersion_real
_atom_type_scat_dispersion_imag
_atom_type_scat_source
Rb Rb -0.9393 2.9676 'International Tables Vol C Tables 4.2.6.8 and 6.1.1.4'
Ag Ag -0.8971 1.1015 'International Tables Vol C Tables 4.2.6.8 and 6.1.1.4'
Te Te -0.5308 1.6751 'International Tables Vol C Tables 4.2.6.8 and 6.1.1.4'
Sm Sm -0.1638 3.4418 'International Tables Vol C Tables 4.2.6.8 and 6.1.1.4'

loop_
_geom_angle_atom_site_label_1
_geom_angle_atom_site_label_2
_geom_angle_atom_site_label_3
_geom_angle
_geom_angle_site_symmetry_1
_geom_angle_site_symmetry_3
Te3 Rb Te3 76.47(5) 5_445 5_545
Te3 Rb Te2 67.17(3) 5_445 2_564
Te3 Rb Te2 67.17(3) 5_545 2_564
Te3 Rb Te2 67.17(3) 5_445 9_566
Te3 Rb Te2 67.17(3) 5_545 9_566
Te2 Rb Te2 120.81(6) 2_564 9_566
Te3 Rb Te1 139.95(2) 5_445 13_566
Te3 Rb Te1 91.03(3) 5_545 13_566
Te2 Rb Te1 141.902(17) 2_564 13_566
Te2 Rb Te1 72.88(3) 9_566 13_566
Te3 Rb Te1 91.03(3) 5_445 6_464
Te3 Rb Te1 139.95(3) 5_545 6_464
Te2 Rb Te1 72.88(3) 2_564 6_464
Te2 Rb Te1 141.902(17) 9_566 6_464
Te1 Rb Te1 120.17(5) 13_566 6_464
Te3 Rb Te1 91.03(3) 5_445 13_466
Te3 Rb Te1 139.95(3) 5_545 13_466
Te2 Rb Te1 141.902(17) 2_564 13_466
Te2 Rb Te1 72.88(3) 9_566 13_466
Te1 Rb Te1 74.30(4) 13_566 13_466
Te1 Rb Te1 76.89(4) 6_464 13_466
Te3 Rb Te1 139.95(3) 5_445 6_564
Te3 Rb Te1 91.03(3) 5_545 6_564
Te2 Rb Te1 72.88(3) 2_564 6_564
Te2 Rb Te1 141.902(17) 9_566 6_564
Te1 Rb Te1 76.89(4) 13_566 6_564
Te1 Rb Te1 74.30(4) 6_464 6_564
Te1 Rb Te1 120.17(5) 13_466 6_564
Te3 Rb Ag1 174.48(3) 5_445 5
Te3 Rb Ag1 109.04(4) 5_545 5
Te2 Rb Ag1 114.55(2) 2_564 5
Te2 Rb Ag1 114.55(2) 9_566 5
Te1 Rb Ag1 41.75(2) 13_566 5
Te1 Rb Ag1 84.66(4) 6_464 5
Te1 Rb Ag1 84.66(4) 13_466 5
Te1 Rb Ag1 41.75(2) 6_564 5
Te3 Rb Ag1 109.04(4) 5_445 5_455
Te3 Rb Ag1 174.48(3) 5_545 5_455
Te2 Rb Ag1 114.55(2) 2_564 5_455
Te2 Rb Ag1 114.55(2) 9_566 5_455
Te1 Rb Ag1 84.66(4) 13_566 5_455
Te1 Rb Ag1 41.75(2) 6_464 5_455
Te1 Rb Ag1 41.75(2) 13_466 5_455
Te1 Rb Ag1 84.66(4) 6_564 5_455
Ag1 Rb Ag1 65.44(4) 5 5_455
Te3 Rb Rb 51.76(2) 5_445 1_455
Te3 Rb Rb 128.24(2) 5_545 1_455
Te2 Rb Rb 90.0 2_564 1_455
Te2 Rb Rb 90.0 9_566 1_455
Te1 Rb Rb 127.149(19) 13_566 1_455
Te1 Rb Rb 52.851(19) 6_464 1_455
Te1 Rb Rb 52.851(19) 13_466 1_455
Te1 Rb Rb 127.149(19) 6_564 1_455
Ag1 Rb Rb 122.72(2) 5 1_455
Ag1 Rb Rb 57.28(2) 5_455 1_455
Te3 Rb Rb 128.24(3) 5_445 1_655
Te3 Rb Rb 51.76(2) 5_545 1_655
Te2 Rb Rb 90.0 2_564 1_655
Te2 Rb Rb 90.0 9_566 1_655
Te1 Rb Rb 52.851(19) 13_566 1_655
Te1 Rb Rb 127.149(19) 6_464 1_655
Te1 Rb Rb 127.149(19) 13_466 1_655
Te1 Rb Rb 52.851(19) 6_564 1_655
Ag1 Rb Rb 57.28(2) 5 1_655
Ag1 Rb Rb 122.72(2) 5_455 1_655
Rb Rb Rb 180.0 1_455 1_655
Te3 Sm Te2 163.53(3) 9_566 9_566
Te3 Sm Te1 95.24(2) 9_566 5_545
Te2 Sm Te1 96.071(18) 9_566 5_545
Te3 Sm Te1 95.24(2) 9_566 5_445
Te2 Sm Te1 96.071(18) 9_566 5_445
Te1 Sm Te1 93.10(4) 5_545 5_445
Te3 Sm Te2 82.17(2) 9_566 5_445
Te2 Sm Te2 86.405(18) 9_566 5_445
Te1 Sm Te2 177.39(2) 5_545 5_445
Te1 Sm Te2 87.45(4) 5_445 5_445
Te3 Sm Te2 82.17(2) 9_566 5_545
Te2 Sm Te2 86.405(18) 9_566 5_545
Te1 Sm Te2 87.45(4) 5_545 5_545
Te1 Sm Te2 177.39(2) 5_445 5_545
Te2 Sm Te2 91.88(4) 5_445 5_545
Te3 Sm Ag2 138.836(19) 9_566 14_446
Te2 Sm Ag2 48.29(2) 9_566 14_446
Te1 Sm Ag2 104.52(3) 5_545 14_446
Te1 Sm Ag2 48.70(3) 5_445 14_446
Te2 Sm Ag2 77.75(3) 5_445 14_446
Te2 Sm Ag2 133.58(3) 5_545 14_446
Te3 Sm Ag2 138.836(19) 9_566 14_546
Te2 Sm Ag2 48.29(2) 9_566 14_546
Te1 Sm Ag2 48.70(3) 5_545 14_546
Te1 Sm Ag2 104.52(3) 5_445 14_546
Te2 Sm Ag2 133.58(3) 5_445 14_546
Te2 Sm Ag2 77.75(3) 5_545 14_546
Ag2 Sm Ag2 77.70(4) 14_446 14_546
Te3 Sm Ag1 47.13(3) 9_566 13_556
Te2 Sm Ag1 139.81(2) 9_566 13_556
Te1 Sm Ag1 49.08(2) 5_545 13_556
Te1 Sm Ag1 104.06(3) 5_445 13_556
Te2 Sm Ag1 128.32(3) 5_445 13_556
Te2 Sm Ag1 74.40(3) 5_545 13_556
Ag2 Sm Ag1 145.25(3) 14_446 13_556
Ag2 Sm Ag1 92.62(4) 14_546 13_556
Te3 Sm Ag1 47.13(3) 9_566 13_456
Te2 Sm Ag1 139.81(2) 9_566 13_456
Te1 Sm Ag1 104.06(3) 5_545 13_456
Te1 Sm Ag1 49.08(2) 5_445 13_456
Te2 Sm Ag1 74.40(3) 5_445 13_456
Te2 Sm Ag1 128.32(3) 5_545 13_456
Ag2 Sm Ag1 92.62(4) 14_446 13_456
Ag2 Sm Ag1 145.25(3) 14_546 13_456
Ag1 Sm Ag1 76.41(4) 13_556 13_456
Ag2 Te1 Ag1 136.09(4) 10_556 9_566
Ag2 Te1 Ag2 62.10(4) 10_556 2_575
Ag1 Te1 Ag2 161.82(4) 9_566 2_575
Ag2 Te1 Sm 74.806(19) 10_556 5_455
Ag1 Te1 Sm 75.39(3) 9_566 5_455
Ag2 Te1 Sm 116.06(3) 2_575 5_455
Ag2 Te1 Sm 74.806(19) 10_556 5
Ag1 Te1 Sm 75.39(3) 9_566 5
Ag2 Te1 Sm 116.06(3) 2_575 5
Sm Te1 Sm 93.10(4) 5_455 5
Ag2 Te1 Rb 133.56(2) 10_556 13_566
Ag1 Te1 Rb 77.38(4) 9_566 13_566
Ag2 Te1 Rb 88.19(4) 2_575 13_566
Sm Te1 Rb 150.90(3) 5_455 13_566
Sm Te1 Rb 89.82(3) 5 13_566
Ag2 Te1 Rb 133.56(2) 10_556 13_466
Ag1 Te1 Rb 77.38(4) 9_566 13_466
Ag2 Te1 Rb 88.19(4) 2_575 13_466
Sm Te1 Rb 89.82(3) 5_455 13_466
Sm Te1 Rb 150.90(3) 5 13_466
Rb Te1 Rb 74.30(4) 13_566 13_466
Ag2 Te2 Ag2 109.10(5) 6_465 6_565
Ag2 Te2 Sm 75.81(2) 6_465 9_566
Ag2 Te2 Sm 75.81(2) 6_565 9_566
Ag2 Te2 Sm 164.75(3) 6_465 5
Ag2 Te2 Sm 78.11(4) 6_565 5
Sm Te2 Sm 93.595(18) 9_566 5
Ag2 Te2 Sm 78.11(4) 6_465 5_455
Ag2 Te2 Sm 164.75(3) 6_565 5_455
Sm Te2 Sm 93.595(18) 9_566 5_455
Sm Te2 Sm 91.88(4) 5 5_455
Ag2 Te2 Rb 90.24(3) 6_465 9_566
Ag2 Te2 Rb 90.24(3) 6_565 9_566
Sm Te2 Rb 155.40(3) 9_566 9_566
Sm Te2 Rb 103.37(3) 5 9_566
Sm Te2 Rb 103.37(3) 5_455 9_566
Ag1 Te3 Ag1 111.31(6) 5_455 5
Ag1 Te3 Sm 78.084(19) 5_455 2_564
Ag1 Te3 Sm 78.084(19) 5 2_564
Ag1 Te3 Sm 78.084(19) 5_455 9_566
Ag1 Te3 Sm 78.084(19) 5 9_566
Sm Te3 Sm 137.06(4) 2_564 9_566
Ag1 Te3 Rb 162.58(3) 5_455 5
Ag1 Te3 Rb 86.11(4) 5 5
Sm Te3 Rb 106.706(18) 2_564 5
Sm Te3 Rb 106.706(18) 9_566 5
Ag1 Te3 Rb 86.11(4) 5_455 5_455
Ag1 Te3 Rb 162.58(3) 5 5_455
Sm Te3 Rb 106.706(18) 2_564 5_455
Sm Te3 Rb 106.706(18) 9_566 5_455
Rb Te3 Rb 76.47(5) 5 5_455
Te3 Ag1 Te3 111.31(6) 5_545 5_445
Te3 Ag1 Te1 109.054(18) 5_545 2_564
Te3 Ag1 Te1 109.054(18) 5_445 2_564
Te3 Ag1 Te1 109.054(18) 5_545 9_566
Te3 Ag1 Te1 109.054(18) 5_445 9_566
Te1 Ag1 Te1 109.29(6) 2_564 9_566
Te3 Ag1 Sm 54.78(2) 5_545 13_556
Te3 Ag1 Sm 116.40(3) 5_445 13_556
Te1 Ag1 Sm 134.54(3) 2_564 13_556
Te1 Ag1 Sm 55.53(3) 9_566 13_556
Te3 Ag1 Sm 116.40(3) 5_545 6_454
Te3 Ag1 Sm 54.78(2) 5_445 6_454
Te1 Ag1 Sm 55.53(3) 2_564 6_454
Te1 Ag1 Sm 134.54(3) 9_566 6_454
Sm Ag1 Sm 166.56(4) 13_556 6_454
Te3 Ag1 Sm 116.40(3) 5_545 13_456
Te3 Ag1 Sm 54.78(2) 5_445 13_456
Te1 Ag1 Sm 134.54(3) 2_564 13_456
Te1 Ag1 Sm 55.53(3) 9_566 13_456
Sm Ag1 Sm 76.41(4) 13_556 13_456
Sm Ag1 Sm 101.98(4) 6_454 13_456
Te3 Ag1 Sm 54.78(2) 5_545 6_554
Te3 Ag1 Sm 116.40(3) 5_445 6_554
Te1 Ag1 Sm 55.53(3) 2_564 6_554
Te1 Ag1 Sm 134.54(3) 9_566 6_554
Sm Ag1 Sm 101.98(4) 13_556 6_554
Sm Ag1 Sm 76.41(4) 6_454 6_554
Sm Ag1 Sm 166.56(4) 13_456 6_554
Te3 Ag1 Rb 157.07(3) 5_545 5_445
Te3 Ag1 Rb 91.62(4) 5_445 5_445
Te1 Ag1 Rb 60.87(3) 2_564 5_445
Te1 Ag1 Rb 60.87(3) 9_566 5_445
Sm Ag1 Rb 115.65(3) 13_556 5_445
Sm Ag1 Rb 76.36(2) 6_454 5_445
Sm Ag1 Rb 76.36(2) 13_456 5_445
Sm Ag1 Rb 115.65(3) 6_554 5_445
Te3 Ag1 Rb 91.62(4) 5_545 5_545
Te3 Ag1 Rb 157.07(3) 5_445 5_545
Te1 Ag1 Rb 60.87(3) 2_564 5_545
Te1 Ag1 Rb 60.87(3) 9_566 5_545
Sm Ag1 Rb 76.36(2) 13_556 5_545
Sm Ag1 Rb 115.65(3) 6_454 5_545
Sm Ag1 Rb 115.65(3) 13_456 5_545
Sm Ag1 Rb 76.36(2) 6_554 5_545
Rb Ag1 Rb 65.44(4) 5_445 5_545
Te2 Ag2 Te2 109.10(5) 6_464 6_564
Te2 Ag2 Te1 111.19(2) 6_464 10_556
Te2 Ag2 Te1 111.19(2) 6_564 10_556
Te2 Ag2 Te1 103.39(3) 6_464 2_574
Te2 Ag2 Te1 103.39(3) 6_564 2_574
Te1 Ag2 Te1 117.90(4) 10_556 2_574
Te2 Ag2 Ag2 125.00(2) 6_464 9_575
Te2 Ag2 Ag2 125.00(2) 6_564 9_575
Te1 Ag2 Ag2 59.98(3) 10_556 9_575
Te1 Ag2 Ag2 57.92(4) 2_574 9_575
Te2 Ag2 Sm 55.90(3) 6_464 14_456
Te2 Ag2 Sm 117.48(4) 6_564 14_456
Te1 Ag2 Sm 56.50(3) 10_556 14_456
Te1 Ag2 Sm 138.06(2) 2_574 14_456
Ag2 Ag2 Sm 101.51(4) 9_575 14_456
Te2 Ag2 Sm 117.48(4) 6_464 14_556
Te2 Ag2 Sm 55.90(3) 6_564 14_556
Te1 Ag2 Sm 56.50(3) 10_556 14_556
Te1 Ag2 Sm 138.06(2) 2_574 14_556
Ag2 Ag2 Sm 101.51(4) 9_575 14_556
Sm Ag2 Sm 77.70(4) 14_456 14_556

loop_
_geom_bond_atom_site_label_1
_geom_bond_atom_site_label_2
_geom_bond_distance
_geom_bond_site_symmetry_2
Sm Te3 3.0830(14) 9_566
Sm Te2 3.1099(17) 9_566
Sm Te1 3.1458(12) 5_545
Sm Te1 3.1458(12) 5_445
Sm Te2 3.1781(12) 5_445
Sm Te2 3.1781(12) 5_545
Te1 Ag2 2.8342(17) 10_556
Te1 Ag1 2.8832(14) 9_566
Te1 Ag2 2.8962(14) 2_575
Te1 Sm 3.1458(12) 5_455
Te1 Sm 3.1458(12) 5
Te2 Ag2 2.8034(11) 6_465
Te2 Ag2 2.8034(11) 6_565
Te2 Sm 3.1099(17) 9_566
Te2 Sm 3.1781(12) 5
Te2 Sm 3.1781(12) 5_455
Te2 Rb 3.7485(17) 9_566
Te3 Ag1 2.7660(13) 5_455
Te3 Ag1 2.7660(13) 5
Te3 Sm 3.0830(14) 2_564
Te3 Sm 3.0830(14) 9_566
Ag1 Te3 2.7660(13) 5_545
Ag1 Te3 2.7660(13) 5_445
Ag1 Te1 2.8832(14) 2_564
Ag1 Te1 2.8832(14) 9_566
Ag1 Sm 3.6925(13) 13_556
Ag1 Sm 3.6925(13) 6_454
Ag1 Sm 3.6925(13) 13_456
Ag1 Sm 3.6925(13) 6_554
Ag2 Te2 2.8034(11) 6_464
Ag2 Te2 2.8034(11) 6_564
Ag2 Te1 2.8342(17) 10_556
Ag2 Te1 2.8962(15) 2_574
Ag2 Ag2 2.956(2) 9_575
